data_4130939
loop_
_publ_author_name
'Ram\'irez-L\'opez, Pedro'
'Ros, Abel'
'Romero-Arenas, Antonio'
'Iglesias-Sig\"uenza, Javier'
'Fern\'andez, Rosario'
'Lassaletta, Jos\'e M'

_publ_section_title
;
 Synthesis of IAN-type N,N-Ligands via Dynamic Kinetic Asymmetric
 Buchwald-Hartwig Amination.
;
_journal_issue 37
_journal_name_full 'Journal of the American Chemical Society'
_journal_page_first 12053
_journal_page_last 12056
_journal_paper_doi 10.1021/jacs.6b07972
_journal_volume 138
_journal_year 2016
_chemical_formula_sum 'C25 H17 Br0.5 N P0.5 Pd0.5'
_chemical_formula_weight 440.04
_space_group_IT_number 1
_space_group_name_Hall 'P 1'
_space_group_name_H-M_alt 'P 1'
_symmetry_cell_setting triclinic
_symmetry_space_group_name_H-M 'P 1'
_atom_sites_solution_hydrogens geom
_atom_sites_solution_primary direct
_atom_sites_solution_secondary difmap
_audit_creation_method SHELXL-97
_cell_angle_alpha 85.410(2)
_cell_angle_beta 76.594(2)
_cell_angle_gamma 63.661(2)
_cell_formula_units_Z 4
_cell_length_a 11.1433(4)
_cell_length_b 11.3328(4)
_cell_length_c 20.9440(7)
_cell_measurement_reflns_used 9939
_cell_measurement_temperature 296(2)
_cell_measurement_theta_max 27.30
_cell_measurement_theta_min 2.26
_cell_volume 2304.95(15)
_computing_cell_refinement 'Bruker SAINT'
_computing_data_collection 'Bruker APEX2'
_computing_data_reduction 'Bruker SAINT'
_computing_molecular_graphics 'Bruker SHELXTL'
_computing_publication_material 'Bruker SHELXTL'
_computing_structure_refinement 'SHELXL-97 (Sheldrick, 2008)'
_computing_structure_solution 'SHELXS-97 (Sheldrick, 2008)'
_diffrn_ambient_temperature 296(2)
_diffrn_measured_fraction_theta_full 0.974
_diffrn_measured_fraction_theta_max 0.974
_diffrn_measurement_device_type 'Bruker APEX-II CCD'
_diffrn_measurement_method '\f and \w scans'
_diffrn_radiation_monochromator graphite
_diffrn_radiation_source 'fine-focus sealed tube'
_diffrn_radiation_type MoK\a
_diffrn_radiation_wavelength 0.71073
_diffrn_reflns_av_R_equivalents 0.0327
_diffrn_reflns_av_sigmaI/netI 0.0652
_diffrn_reflns_limit_h_max 14
_diffrn_reflns_limit_h_min -14
_diffrn_reflns_limit_k_max 15
_diffrn_reflns_limit_k_min -15
_diffrn_reflns_limit_l_max 27
_diffrn_reflns_limit_l_min -24
_diffrn_reflns_number 39593
_diffrn_reflns_theta_full 28.31
_diffrn_reflns_theta_max 28.31
_diffrn_reflns_theta_min 2.00
_exptl_absorpt_coefficient_mu 1.337
_exptl_absorpt_correction_T_max 0.7457
_exptl_absorpt_correction_T_min 0.5947
_exptl_absorpt_correction_type multi-scan
_exptl_absorpt_process_details
; 
 SADABS, Bruker (2006). APEX 2. Version 2.1. Bruker Analytical 
 X-ray Solutions, Madison, Wisconsin, USA. 
;
_exptl_crystal_colour yellow
_exptl_crystal_density_diffrn 1.268
_exptl_crystal_density_method 'not measured'
_exptl_crystal_description prism
_exptl_crystal_F_000 888
_exptl_crystal_size_max 0.31
_exptl_crystal_size_mid 0.20
_exptl_crystal_size_min 0.11
_refine_diff_density_max 3.661
_refine_diff_density_min -1.504
_refine_diff_density_rms 0.166
_refine_ls_abs_structure_details 'Flack H D (1983), Acta Cryst. A39, 876-881'
_refine_ls_abs_structure_Flack 0.042(9)
_refine_ls_extinction_method none
_refine_ls_goodness_of_fit_ref 1.257
_refine_ls_hydrogen_treatment mixed
_refine_ls_matrix_type full
_refine_ls_number_parameters 991
_refine_ls_number_reflns 17664
_refine_ls_number_restraints 3
_refine_ls_restrained_S_all 1.256
_refine_ls_R_factor_all 0.0729
_refine_ls_R_factor_gt 0.0656
_refine_ls_shift/su_max 0.001
_refine_ls_shift/su_mean 0.000
_refine_ls_structure_factor_coef Fsqd
_refine_ls_weighting_details 'calc w=1/[\s^2^(Fo^2^)+(0.1000P)^2^+0.0419P] where P=(Fo^2^+2Fc^2^)/3'
_refine_ls_weighting_scheme calc
_refine_ls_wR_factor_gt 0.1747
_refine_ls_wR_factor_ref 0.1790
_reflns_number_gt 15451
_reflns_number_total 17664
_reflns_threshold_expression >2sigma(I)
_cod_data_source_file ja6b07972_si_003.cif
_cod_data_source_block cm00116a
_cod_depositor_comments
;
The following automatic conversions were performed:

data item '_symmetry_cell_setting' value 'Triclinic' was changed to
'triclinic' in accordance with the
/home/saulius/struct/COD-crude-data/automatic-downloads/DataCite-retrospective/ACS/depositions/lib/dictionaries/cif_core.dic
dictionary named 'cif_core.dic' version 2.4.2 last updated on
2011-04-26.

Automatic conversion script
Id: cif_fix_values 6909 2019-04-08 15:41:33Z antanas 
;
_cod_original_cell_volume 2304.95(14)
_cod_original_sg_symbol_H-M P1
_cod_original_formula_sum 'C25 H17 Br0.50 N P0.50 Pd0.50'
_cod_database_code 4130939

loop_
_symmetry_equiv_pos_as_xyz
'x, y, z'

loop_
_atom_site_label
_atom_site_type_symbol
_atom_site_fract_x
_atom_site_fract_y
_atom_site_fract_z
_atom_site_U_iso_or_equiv
_atom_site_adp_type
_atom_site_occupancy
_atom_site_symmetry_multiplicity
_atom_site_calc_flag
_atom_site_refinement_flags
Pd1 Pd 0.04339(4) 0.45201(4) 0.94700(3) 0.02513(12) Uani 1 1 d .
P6 P 0.02886(17) 0.62144(16) 0.87953(9) 0.0214(3) Uani 1 1 d .
Pd2 Pd 1.08583(4) 0.23591(4) 0.47860(3) 0.02501(12) Uani 1 1 d .
C7 C -0.1035(6) 0.6533(7) 0.8339(3) 0.0241(13) Uani 1 1 d .
C1 C 0.1676(7) 0.6405(7) 0.8203(3) 0.0262(14) Uani 1 1 d .
C12 C -0.1971(7) 0.7808(7) 0.8237(4) 0.0280(14) Uani 1 1 d .
H12 H -0.1903 0.8527 0.8380 0.034 Uiso 1 1 calc R
C11 C -0.3008(9) 0.8002(10) 0.7919(4) 0.043(2) Uani 1 1 d .
H11 H -0.3656 0.8855 0.7870 0.052 Uiso 1 1 calc R
C6 C 0.2972(8) 0.5860(8) 0.8314(4) 0.0344(17) Uani 1 1 d .
H6 H 0.3149 0.5380 0.8691 0.041 Uiso 1 1 calc R
C3 C 0.2496(10) 0.7239(9) 0.7191(4) 0.043(2) Uani 1 1 d .
H3 H 0.2327 0.7727 0.6816 0.051 Uiso 1 1 calc R
C4 C 0.3795(8) 0.6686(9) 0.7301(4) 0.0395(18) Uani 1 1 d .
H4 H 0.4506 0.6766 0.6994 0.047 Uiso 1 1 calc R
C2 C 0.1404(8) 0.7090(9) 0.7630(4) 0.0364(17) Uani 1 1 d .
H2 H 0.0533 0.7438 0.7541 0.044 Uiso 1 1 calc R
C10 C -0.3093(10) 0.6975(11) 0.7681(5) 0.048(2) Uani 1 1 d .
H10 H -0.3781 0.7130 0.7460 0.057 Uiso 1 1 calc R
C5 C 0.4043(8) 0.6013(9) 0.7867(4) 0.0388(19) Uani 1 1 d .
H5 H 0.4916 0.5660 0.7954 0.047 Uiso 1 1 calc R
C9 C -0.2152(12) 0.5677(11) 0.7763(5) 0.053(2) Uani 1 1 d .
H9 H -0.2199 0.4968 0.7594 0.063 Uiso 1 1 calc R
C8 C -0.1132(9) 0.5474(8) 0.8111(4) 0.0380(18) Uani 1 1 d .
H8 H -0.0522 0.4621 0.8187 0.046 Uiso 1 1 calc R
C20 C 0.2470(7) 0.3480(6) 0.9113(4) 0.0250(14) Uani 1 1 d .
C17 C 0.5294(8) 0.2083(7) 0.8575(4) 0.0294(15) Uani 1 1 d .
C18 C 0.4836(7) 0.2703(6) 0.9205(4) 0.0259(14) Uani 1 1 d .
N4 N 0.2458(7) 0.5539(6) 0.9991(3) 0.0339(14) Uani 1 1 d .
C23 C 0.2917(8) 0.4253(7) 1.0075(3) 0.0281(14) Uani 1 1 d .
C13 C 0.5840(7) 0.2624(7) 0.9541(4) 0.0271(14) Uani 1 1 d .
H13 H 0.5565 0.3037 0.9951 0.032 Uiso 1 1 calc R
C28 C 0.3010(9) 0.3690(8) 1.0706(4) 0.0343(16) Uani 1 1 d .
C21 C 0.2912(8) 0.2807(7) 0.8506(4) 0.0305(15) Uani 1 1 d .
H21 H 0.2276 0.2814 0.8284 0.037 Uiso 1 1 calc R
C19 C 0.3391(7) 0.3437(6) 0.9466(4) 0.0248(13) Uani 1 1 d .
C22 C 0.4281(9) 0.2143(8) 0.8245(4) 0.0364(17) Uani 1 1 d .
H22 H 0.4567 0.1715 0.7839 0.044 Uiso 1 1 calc R
C25 C 0.2065(10) 0.6346(8) 1.0519(5) 0.045(2) Uani 1 1 d .
H25 H 0.1717 0.7248 1.0452 0.054 Uiso 1 1 calc R
C14 C 0.7237(8) 0.1931(8) 0.9261(5) 0.0385(18) Uani 1 1 d .
H14 H 0.7887 0.1864 0.9489 0.046 Uiso 1 1 calc R
C16 C 0.6740(8) 0.1383(8) 0.8309(4) 0.0374(17) Uani 1 1 d .
H16 H 0.7042 0.0954 0.7902 0.045 Uiso 1 1 calc R
C15 C 0.7663(8) 0.1333(8) 0.8630(5) 0.0405(19) Uani 1 1 d .
H15 H 0.8594 0.0900 0.8437 0.049 Uiso 1 1 calc R
C27 C 0.2678(10) 0.4529(9) 1.1245(4) 0.0434(19) Uani 1 1 d .
C26 C 0.2145(12) 0.5925(10) 1.1140(5) 0.052(2) Uani 1 1 d .
H26 H 0.1864 0.6519 1.1487 0.062 Uiso 1 1 calc R
C29 C 0.3430(9) 0.2305(9) 1.0811(4) 0.0415(19) Uani 1 1 d .
H29 H 0.3628 0.1750 1.0458 0.050 Uiso 1 1 calc R
C30 C 0.3542(11) 0.1802(10) 1.1402(5) 0.053(2) Uani 1 1 d .
H30 H 0.3800 0.0907 1.1463 0.063 Uiso 1 1 calc R
N2 N -0.1784(7) 0.5712(6) 0.9775(3) 0.0299(13) Uani 1 1 d .
C40 C -0.5881(7) 0.7683(8) 0.9496(4) 0.0310(16) Uani 1 1 d .
H40 H -0.6369 0.7218 0.9454 0.037 Uiso 1 1 calc R
C32 C -0.2530(8) 0.5030(7) 0.9704(4) 0.0341(17) Uani 1 1 d .
H32 H -0.2096 0.4115 0.9702 0.041 Uiso 1 1 calc R
C33 C -0.3847(8) 0.5627(8) 0.9638(4) 0.0368(18) Uani 1 1 d .
H33 H -0.4310 0.5130 0.9607 0.044 Uiso 1 1 calc R
C36 C -0.3802(7) 0.7751(7) 0.9718(4) 0.0254(14) Uani 1 1 d .
C34 C -0.4515(8) 0.7026(7) 0.9616(4) 0.0277(15) Uani 1 1 d .
C35 C -0.2422(7) 0.7011(6) 0.9801(3) 0.0225(13) Uani 1 1 d .
C37 C -0.4440(8) 0.9154(8) 0.9666(4) 0.0322(16) Uani 1 1 d .
H37 H -0.4001 0.9654 0.9729 0.039 Uiso 1 1 calc R
C38 C -0.5708(8) 0.9740(7) 0.9520(4) 0.0296(15) Uani 1 1 d .
H38 H -0.6111 1.0647 0.9467 0.035 Uiso 1 1 calc R
C39 C -0.6425(8) 0.9025(8) 0.9448(4) 0.0351(17) Uani 1 1 d .
H39 H -0.7300 0.9477 0.9364 0.042 Uiso 1 1 calc R
C42 C -0.1596(7) 0.7733(6) 0.9860(3) 0.0227(13) Uani 1 1 d .
C41 C -0.0453(7) 0.7583(7) 0.9378(3) 0.0245(13) Uani 1 1 d .
C45 C 0.0193(8) 0.8433(8) 0.9385(4) 0.0361(18) Uani 1 1 d .
H45 H 0.0913 0.8387 0.9042 0.043 Uiso 1 1 calc R
C47 C -0.1752(10) 1.0280(9) 1.0961(5) 0.045(2) Uani 1 1 d .
H47 H -0.1328 1.0826 1.0959 0.054 Uiso 1 1 calc R
C43 C -0.2033(7) 0.8620(7) 1.0416(4) 0.0272(14) Uani 1 1 d .
C44 C -0.1353(7) 0.9421(7) 1.0418(4) 0.0308(15) Uani 1 1 d .
C46 C -0.0250(8) 0.9297(7) 0.9890(5) 0.0360(18) Uani 1 1 d .
H46 H 0.0188 0.9830 0.9892 0.043 Uiso 1 1 calc R
C48 C -0.3054(8) 0.8677(8) 1.0971(4) 0.0356(17) Uani 1 1 d .
H48 H -0.3520 0.8167 1.0976 0.043 Uiso 1 1 calc R
C49 C -0.3367(9) 0.9464(9) 1.1497(4) 0.0405(18) Uani 1 1 d .
H49 H -0.4001 0.9446 1.1870 0.049 Uiso 1 1 calc R
C56 C 1.1534(8) 0.4519(7) 0.5616(4) 0.0287(14) Uani 1 1 d .
C50 C 1.1602(7) 0.4972(7) 0.4251(4) 0.0279(14) Uani 1 1 d .
C61 C 1.1009(8) 0.4303(7) 0.6272(4) 0.0328(16) Uani 1 1 d .
H61 H 1.0196 0.4213 0.6380 0.039 Uiso 1 1 calc R
C57 C 1.1694(9) 0.4226(9) 0.6752(4) 0.0370(17) Uani 1 1 d .
H57 H 1.1383 0.4023 0.7179 0.044 Uiso 1 1 calc R
C60 C 1.2888(8) 0.4458(8) 0.6593(4) 0.0386(18) Uani 1 1 d .
H60 H 1.3339 0.4443 0.6918 0.046 Uiso 1 1 calc R
C53 C 1.1052(11) 0.6336(9) 0.4167(5) 0.043(2) Uani 1 1 d .
H53 H 1.0237 0.6919 0.4434 0.052 Uiso 1 1 calc R
C51 C 1.2814(10) 0.4094(10) 0.3833(4) 0.043(2) Uani 1 1 d .
H51 H 1.3167 0.3194 0.3906 0.052 Uiso 1 1 calc R
C55 C 1.2973(15) 0.5919(13) 0.3229(5) 0.061(3) Uani 1 1 d .
H55 H 1.3430 0.6238 0.2883 0.073 Uiso 1 1 calc R
C54 C 1.1826(12) 0.6774(11) 0.3642(5) 0.051(2) Uani 1 1 d .
H54 H 1.1534 0.7674 0.3583 0.061 Uiso 1 1 calc R
C58 C 1.2713(8) 0.4724(8) 0.5477(4) 0.0356(17) Uani 1 1 d .
H58 H 1.3073 0.4880 0.5050 0.043 Uiso 1 1 calc R
C59 C 1.3345(9) 0.4695(10) 0.5979(4) 0.044(2) Uani 1 1 d .
H59 H 1.4121 0.4848 0.5880 0.053 Uiso 1 1 calc R
C52 C 1.3471(12) 0.4565(12) 0.3320(5) 0.054(2) Uani 1 1 d .
H52 H 1.4249 0.3984 0.3031 0.065 Uiso 1 1 calc R
P2 P 1.08085(18) 0.43173(17) 0.49623(9) 0.0243(3) Uani 1 1 d .
C82 C 1.1814(7) 0.1573(7) 0.5520(3) 0.0238(13) Uani 1 1 d .
C84 C 1.3902(7) 0.0580(7) 0.5924(4) 0.0296(15) Uani 1 1 d .
H84 H 1.4853 0.0240 0.5839 0.035 Uiso 1 1 calc R
C72 C 0.8314(8) 0.5326(7) 0.4616(4) 0.0295(15) Uani 1 1 d .
N1 N 0.9844(7) 0.3324(7) 0.3987(3) 0.0331(14) Uani 1 1 d .
C73 C 0.8227(8) 0.6209(8) 0.5658(4) 0.0315(15) Uani 1 1 d .
H73 H 0.8672 0.6270 0.5969 0.038 Uiso 1 1 calc R
C74 C 0.8997(8) 0.5403(7) 0.5087(4) 0.0278(14) Uani 1 1 d .
C79 C 0.4649(9) 0.7437(7) 0.5440(4) 0.0359(17) Uani 1 1 d .
H79 H 0.4161 0.7991 0.5808 0.043 Uiso 1 1 calc R
C85 C 1.1730(7) 0.0984(7) 0.6671(4) 0.0272(14) Uani 1 1 d .
C78 C 0.6088(9) 0.5772(9) 0.4324(4) 0.0375(17) Uani 1 1 d .
H78 H 0.6548 0.5218 0.3955 0.045 Uiso 1 1 calc R
C88 C 1.3826(8) -0.0008(7) 0.7090(4) 0.0317(15) Uani 1 1 d .
H88 H 1.4777 -0.0365 0.7016 0.038 Uiso 1 1 calc R
C76 C 0.6112(7) 0.6789(7) 0.5317(4) 0.0291(15) Uani 1 1 d .
C77 C 0.6852(8) 0.5957(7) 0.4743(4) 0.0311(15) Uani 1 1 d .
C87 C 1.3200(7) 0.0517(7) 0.6560(4) 0.0276(14) Uani 1 1 d .
C83 C 1.3257(7) 0.1115(7) 0.5424(4) 0.0307(15) Uani 1 1 d .
H83 H 1.3764 0.1182 0.5014 0.037 Uiso 1 1 calc R
C86 C 1.1069(7) 0.1493(7) 0.6133(4) 0.0282(14) Uani 1 1 d .
C63 C 0.9075(8) 0.4604(8) 0.3982(4) 0.0327(16) Uani 1 1 d .
C75 C 0.6821(8) 0.6903(7) 0.5754(4) 0.0321(15) Uani 1 1 d .
H75 H 0.6336 0.7461 0.6121 0.038 Uiso 1 1 calc R
C81 C 0.4696(10) 0.6406(10) 0.4469(5) 0.049(2) Uani 1 1 d .
H81 H 0.4220 0.6274 0.4193 0.059 Uiso 1 1 calc R
C91 C 1.0982(8) 0.0984(8) 0.7331(4) 0.0339(16) Uani 1 1 d .
H91 H 1.0030 0.1332 0.7418 0.041 Uiso 1 1 calc R
C68 C 0.8288(9) 0.6681(9) 0.3354(5) 0.045(2) Uani 1 1 d .
H68 H 0.7885 0.7197 0.3737 0.055 Uiso 1 1 calc R
C66 C 1.0208(11) 0.3139(11) 0.2827(5) 0.054(3) Uani 1 1 d .
H66 H 1.0501 0.2610 0.2453 0.065 Uiso 1 1 calc R
C65 C 0.9520(10) 0.4540(12) 0.2785(5) 0.057(3) Uani 1 1 d .
C67 C 1.0437(10) 0.2577(8) 0.3414(4) 0.045(2) Uani 1 1 d .
H67 H 1.0998 0.1679 0.3427 0.054 Uiso 1 1 calc R
C64 C 0.8964(9) 0.5243(9) 0.3367(4) 0.0387(18) Uani 1 1 d .
C89 C 1.3088(10) -0.0017(9) 0.7717(4) 0.0416(19) Uani 1 1 d .
H89 H 1.3529 -0.0345 0.8063 0.050 Uiso 1 1 calc R
C90 C 1.1634(10) 0.0490(10) 0.7821(4) 0.0420(19) Uani 1 1 d .
H90 H 1.1127 0.0477 0.8240 0.050 Uiso 1 1 calc R
C80 C 0.3942(8) 0.7262(9) 0.5025(4) 0.0386(18) Uani 1 1 d .
H80 H 0.2989 0.7696 0.5109 0.046 Uiso 1 1 calc R
C71 C 0.9434(15) 0.5161(12) 0.2168(5) 0.073(4) Uani 1 1 d .
H71 H 0.9794 0.4667 0.1777 0.088 Uiso 1 1 calc R
C70 C 0.8792(13) 0.6538(16) 0.2168(6) 0.084(5) Uani 1 1 d .
H70 H 0.8719 0.6974 0.1773 0.100 Uiso 1 1 calc R
C69 C 0.8279(11) 0.7233(11) 0.2740(6) 0.060(3) Uani 1 1 d .
H69 H 0.7891 0.8147 0.2721 0.072 Uiso 1 1 calc R
C93 C 0.9033(8) 0.0970(8) 0.6297(4) 0.0311(15) Uani 1 1 d .
C92 C 0.9543(7) 0.1937(8) 0.6252(4) 0.0288(15) Uani 1 1 d .
N3 N 0.8718(7) 0.3236(7) 0.6292(4) 0.0440(17) Uani 1 1 d .
C96 C 0.7383(10) 0.3660(10) 0.6392(5) 0.052(2) Uani 1 1 d .
H96 H 0.6823 0.4562 0.6416 0.063 Uiso 1 1 calc R
C101 C 0.9872(9) -0.0401(8) 0.6239(4) 0.0377(18) Uani 1 1 d .
H101 H 1.0821 -0.0728 0.6164 0.045 Uiso 1 1 calc R
C94 C 0.7573(9) 0.1449(9) 0.6404(4) 0.0356(18) Uani 1 1 d .
C100 C 0.9278(11) -0.1250(10) 0.6296(5) 0.049(2) Uani 1 1 d .
H100 H 0.9843 -0.2151 0.6259 0.059 Uiso 1 1 calc R
C95 C 0.6781(9) 0.2794(11) 0.6462(5) 0.048(2) Uani 1 1 d .
H95 H 0.5830 0.3130 0.6550 0.058 Uiso 1 1 calc R
C98 C 0.7010(10) 0.0529(10) 0.6463(4) 0.046(2) Uani 1 1 d .
H98 H 0.6065 0.0824 0.6540 0.055 Uiso 1 1 calc R
C99 C 0.7881(11) -0.0821(11) 0.6405(5) 0.049(2) Uani 1 1 d .
H99 H 0.7518 -0.1427 0.6440 0.058 Uiso 1 1 calc R
Br1 Br 0.04255(9) 0.26546(9) 1.01826(5) 0.0523(3) Uani 1 1 d .
Br2 Br 1.09326(8) 0.02077(7) 0.45713(4) 0.0396(2) Uani 1 1 d .
C103 C 0.3259(13) 0.2660(12) 1.1954(5) 0.071(4) Uani 1 1 d .
H103 H 0.3368 0.2309 1.2365 0.085 Uiso 1 1 calc R
C104 C 0.2828(13) 0.4002(12) 1.1867(5) 0.061(3) Uani 1 1 d .
H104 H 0.2638 0.4551 1.2221 0.073 Uiso 1 1 calc R
C105 C -0.2739(12) 1.0314(11) 1.1483(5) 0.056(3) Uani 1 1 d .
H105 H -0.3008 1.0897 1.1833 0.067 Uiso 1 1 calc R

loop_
_atom_site_aniso_label
_atom_site_aniso_U_11
_atom_site_aniso_U_22
_atom_site_aniso_U_33
_atom_site_aniso_U_23
_atom_site_aniso_U_13
_atom_site_aniso_U_12
Pd1 0.0184(2) 0.0161(2) 0.0393(3) 0.00449(19) -0.0085(2) -0.00577(19)
P6 0.0138(7) 0.0154(7) 0.0349(9) 0.0021(6) -0.0087(6) -0.0047(6)
Pd2 0.0206(2) 0.0219(2) 0.0344(3) 0.00351(19) -0.01221(19) -0.0085(2)
C7 0.013(3) 0.033(4) 0.029(3) 0.001(3) -0.006(2) -0.012(3)
C1 0.018(3) 0.033(4) 0.024(3) -0.002(3) -0.004(2) -0.009(3)
C12 0.023(3) 0.024(3) 0.038(4) 0.004(3) -0.010(3) -0.010(3)
C11 0.030(4) 0.048(5) 0.049(5) 0.008(4) -0.016(4) -0.013(4)
C6 0.023(4) 0.038(4) 0.054(5) 0.015(3) -0.020(3) -0.020(3)
C3 0.043(5) 0.046(5) 0.043(5) 0.017(4) -0.015(4) -0.023(4)
C4 0.028(4) 0.039(4) 0.056(5) 0.010(4) -0.006(3) -0.022(4)
C2 0.031(4) 0.044(4) 0.044(4) 0.019(3) -0.019(3) -0.023(4)
C10 0.048(5) 0.063(6) 0.051(5) 0.011(4) -0.025(4) -0.036(5)
C5 0.026(4) 0.057(5) 0.048(5) 0.016(4) -0.016(3) -0.030(4)
C9 0.065(7) 0.063(6) 0.056(6) 0.001(5) -0.023(5) -0.046(6)
C8 0.035(4) 0.033(4) 0.056(5) -0.001(3) -0.013(4) -0.021(4)
C20 0.020(3) 0.008(3) 0.041(4) 0.005(2) -0.014(3) 0.001(2)
C17 0.026(3) 0.023(3) 0.033(4) 0.007(3) -0.005(3) -0.007(3)
C18 0.027(3) 0.012(3) 0.043(4) 0.007(3) -0.015(3) -0.010(3)
N4 0.033(3) 0.026(3) 0.043(4) 0.000(3) -0.014(3) -0.010(3)
C23 0.036(4) 0.026(3) 0.032(4) 0.004(3) -0.012(3) -0.020(3)
C13 0.023(3) 0.020(3) 0.039(4) 0.001(3) -0.013(3) -0.006(3)
C28 0.038(4) 0.024(4) 0.032(4) 0.002(3) -0.009(3) -0.005(3)
C21 0.031(4) 0.027(4) 0.038(4) 0.002(3) -0.018(3) -0.011(3)
C19 0.022(3) 0.011(3) 0.039(4) 0.006(2) -0.008(3) -0.005(3)
C22 0.042(5) 0.037(4) 0.027(4) 0.002(3) -0.008(3) -0.015(4)
C25 0.049(5) 0.024(4) 0.069(6) -0.001(4) -0.026(5) -0.017(4)
C14 0.024(4) 0.029(4) 0.065(5) 0.015(4) -0.021(4) -0.011(3)
C16 0.029(4) 0.028(4) 0.047(5) -0.001(3) -0.005(3) -0.008(3)
C15 0.023(4) 0.028(4) 0.064(6) 0.006(4) -0.004(4) -0.009(3)
C27 0.046(5) 0.044(5) 0.041(5) -0.002(4) -0.012(4) -0.018(4)
C26 0.069(7) 0.046(5) 0.037(5) -0.010(4) -0.014(4) -0.019(5)
C29 0.041(5) 0.036(4) 0.036(4) -0.004(3) -0.002(3) -0.009(4)
C30 0.050(6) 0.038(5) 0.067(6) 0.023(4) -0.023(5) -0.015(4)
N2 0.029(3) 0.019(3) 0.047(4) 0.008(2) -0.007(3) -0.017(3)
C40 0.019(3) 0.040(4) 0.037(4) -0.004(3) -0.008(3) -0.014(3)
C32 0.034(4) 0.019(3) 0.054(5) 0.005(3) -0.011(3) -0.015(3)
C33 0.028(4) 0.027(4) 0.059(5) 0.006(3) -0.007(3) -0.017(3)
C36 0.017(3) 0.020(3) 0.040(4) 0.002(3) -0.006(3) -0.009(3)
C34 0.024(3) 0.018(3) 0.046(4) 0.005(3) -0.009(3) -0.015(3)
C35 0.021(3) 0.015(3) 0.035(4) 0.007(2) -0.008(3) -0.011(3)
C37 0.033(4) 0.028(4) 0.036(4) 0.009(3) -0.011(3) -0.013(3)
C38 0.027(4) 0.024(3) 0.034(4) 0.008(3) -0.006(3) -0.009(3)
C39 0.022(3) 0.035(4) 0.044(4) 0.009(3) -0.013(3) -0.007(3)
C42 0.019(3) 0.019(3) 0.034(4) 0.003(2) -0.010(3) -0.009(3)
C41 0.017(3) 0.023(3) 0.038(4) 0.002(3) -0.012(3) -0.010(3)
C45 0.018(3) 0.035(4) 0.066(5) 0.008(4) -0.015(3) -0.020(3)
C47 0.043(5) 0.037(5) 0.064(6) -0.008(4) -0.025(4) -0.018(4)
C43 0.021(3) 0.016(3) 0.038(4) 0.004(3) -0.012(3) 0.000(3)
C44 0.020(3) 0.019(3) 0.046(4) -0.005(3) -0.015(3) 0.002(3)
C46 0.024(4) 0.013(3) 0.072(6) 0.004(3) -0.020(4) -0.005(3)
C48 0.025(4) 0.032(4) 0.041(4) -0.006(3) -0.009(3) -0.003(3)
C49 0.041(5) 0.041(4) 0.031(4) -0.005(3) -0.008(3) -0.010(4)
C56 0.032(4) 0.028(3) 0.033(4) -0.002(3) -0.012(3) -0.016(3)
C50 0.024(3) 0.023(3) 0.035(4) 0.009(3) -0.016(3) -0.005(3)
C61 0.030(4) 0.026(4) 0.040(4) 0.002(3) -0.006(3) -0.011(3)
C57 0.037(4) 0.043(5) 0.034(4) -0.002(3) -0.007(3) -0.020(4)
C60 0.028(4) 0.038(4) 0.054(5) -0.009(4) -0.022(4) -0.011(3)
C53 0.060(6) 0.032(4) 0.050(5) 0.009(3) -0.019(4) -0.030(4)
C51 0.041(5) 0.042(5) 0.035(4) -0.004(3) -0.004(3) -0.009(4)
C55 0.096(9) 0.086(8) 0.039(5) 0.017(5) -0.025(6) -0.070(8)
C54 0.071(7) 0.067(6) 0.045(5) 0.023(5) -0.022(5) -0.056(6)
C58 0.025(4) 0.041(4) 0.054(5) 0.013(3) -0.021(3) -0.022(3)
C59 0.033(4) 0.065(6) 0.047(5) -0.001(4) -0.012(4) -0.032(4)
C52 0.054(6) 0.072(7) 0.034(5) -0.001(4) -0.002(4) -0.030(6)
P2 0.0186(8) 0.0230(8) 0.0357(10) 0.0036(7) -0.0141(7) -0.0096(7)
C82 0.022(3) 0.018(3) 0.036(4) 0.004(3) -0.011(3) -0.011(3)
C84 0.019(3) 0.022(3) 0.054(5) 0.005(3) -0.019(3) -0.009(3)
C72 0.030(4) 0.019(3) 0.048(4) 0.009(3) -0.021(3) -0.014(3)
N1 0.031(3) 0.037(4) 0.038(4) 0.005(3) -0.018(3) -0.017(3)
C73 0.023(3) 0.031(4) 0.043(4) -0.001(3) -0.014(3) -0.010(3)
C74 0.027(3) 0.024(3) 0.041(4) 0.007(3) -0.020(3) -0.013(3)
C79 0.033(4) 0.021(3) 0.048(5) 0.004(3) -0.005(3) -0.010(3)
C85 0.018(3) 0.020(3) 0.045(4) 0.001(3) -0.013(3) -0.008(3)
C78 0.037(4) 0.039(4) 0.040(4) 0.007(3) -0.013(3) -0.018(4)
C88 0.028(4) 0.031(4) 0.043(4) -0.001(3) -0.016(3) -0.015(3)
C76 0.016(3) 0.017(3) 0.054(4) 0.009(3) -0.011(3) -0.007(3)
C77 0.024(3) 0.020(3) 0.046(4) 0.007(3) -0.013(3) -0.006(3)
C87 0.023(3) 0.022(3) 0.043(4) 0.001(3) -0.014(3) -0.012(3)
C83 0.013(3) 0.030(4) 0.052(4) 0.004(3) -0.008(3) -0.012(3)
C86 0.018(3) 0.027(3) 0.045(4) 0.006(3) -0.015(3) -0.011(3)
C63 0.033(4) 0.039(4) 0.031(4) 0.007(3) -0.017(3) -0.015(3)
C75 0.027(4) 0.018(3) 0.048(4) -0.005(3) -0.009(3) -0.006(3)
C81 0.044(5) 0.052(6) 0.070(6) 0.027(5) -0.035(5) -0.031(5)
C91 0.027(4) 0.037(4) 0.044(4) -0.001(3) -0.008(3) -0.019(3)
C68 0.032(4) 0.037(5) 0.052(5) 0.010(4) -0.011(4) -0.003(4)
C66 0.048(5) 0.061(6) 0.035(5) -0.007(4) -0.023(4) 0.000(5)
C65 0.037(5) 0.066(7) 0.043(5) 0.011(5) -0.018(4) 0.002(5)
C67 0.051(5) 0.017(3) 0.050(5) -0.005(3) -0.007(4) 0.000(4)
C64 0.033(4) 0.035(4) 0.051(5) 0.011(4) -0.020(4) -0.014(4)
C89 0.052(5) 0.045(5) 0.041(4) 0.011(4) -0.024(4) -0.027(4)
C90 0.046(5) 0.058(6) 0.031(4) 0.010(4) -0.012(3) -0.030(5)
C80 0.024(4) 0.043(5) 0.052(5) 0.015(4) -0.014(3) -0.017(4)
C71 0.091(9) 0.054(7) 0.034(5) 0.005(4) -0.021(5) 0.007(6)
C70 0.058(7) 0.111(11) 0.051(7) 0.048(7) -0.018(5) -0.013(7)
C69 0.046(6) 0.052(6) 0.068(7) 0.029(5) -0.017(5) -0.013(5)
C93 0.034(4) 0.034(4) 0.034(4) 0.007(3) -0.011(3) -0.022(3)
C92 0.020(3) 0.036(4) 0.038(4) 0.011(3) -0.011(3) -0.018(3)
N3 0.028(3) 0.029(3) 0.070(5) 0.013(3) -0.011(3) -0.009(3)
C96 0.032(4) 0.038(5) 0.079(7) 0.019(5) -0.014(4) -0.010(4)
C101 0.047(5) 0.034(4) 0.050(5) 0.013(3) -0.019(4) -0.033(4)
C94 0.035(4) 0.057(5) 0.030(4) 0.007(3) -0.007(3) -0.034(4)
C100 0.054(6) 0.043(5) 0.066(6) 0.002(4) -0.013(5) -0.036(5)
C95 0.022(4) 0.060(6) 0.067(6) 0.005(5) -0.015(4) -0.020(4)
C98 0.040(5) 0.063(6) 0.054(5) 0.006(4) -0.006(4) -0.043(5)
C99 0.055(6) 0.063(6) 0.050(5) -0.001(4) -0.004(4) -0.049(5)
Br1 0.0319(4) 0.0323(4) 0.0845(7) 0.0273(4) -0.0143(4) -0.0102(4)
Br2 0.0391(4) 0.0274(4) 0.0579(5) 0.0033(3) -0.0203(4) -0.0152(4)
C103 0.072(8) 0.070(7) 0.027(5) 0.013(4) -0.009(4) 0.006(6)
C104 0.077(8) 0.065(7) 0.029(5) -0.012(4) -0.017(5) -0.016(6)
C105 0.055(6) 0.060(6) 0.042(5) -0.016(4) -0.011(4) -0.012(5)

loop_
_atom_type_symbol
_atom_type_description
_atom_type_scat_dispersion_real
_atom_type_scat_dispersion_imag
_atom_type_scat_source
C C 0.0033 0.0016 'International Tables Vol C Tables 4.2.6.8 and 6.1.1.4'
H H 0.0000 0.0000 'International Tables Vol C Tables 4.2.6.8 and 6.1.1.4'
N N 0.0061 0.0033 'International Tables Vol C Tables 4.2.6.8 and 6.1.1.4'
P P 0.1023 0.0942 'International Tables Vol C Tables 4.2.6.8 and 6.1.1.4'
Pd Pd -0.9988 1.0072 'International Tables Vol C Tables 4.2.6.8 and 6.1.1.4'
Br Br -0.2901 2.4595 'International Tables Vol C Tables 4.2.6.8 and 6.1.1.4'

loop_
_geom_angle_atom_site_label_1
_geom_angle_atom_site_label_2
_geom_angle_atom_site_label_3
_geom_angle
C20 Pd1 N2 175.2(3)
C20 Pd1 P6 93.18(19)
N2 Pd1 P6 82.80(15)
C20 Pd1 Br1 89.96(18)
N2 Pd1 Br1 93.89(15)
P6 Pd1 Br1 175.13(5)
C41 P6 C1 106.3(3)
C41 P6 C7 104.9(3)
C1 P6 C7 105.3(3)
C41 P6 Pd1 101.4(2)
C1 P6 Pd1 128.0(2)
C7 P6 Pd1 108.8(2)
C82 Pd2 N1 176.3(3)
C82 Pd2 P2 91.01(19)
N1 Pd2 P2 85.44(18)
C82 Pd2 Br2 89.61(19)
N1 Pd2 Br2 93.93(18)
P2 Pd2 Br2 178.97(6)
C8 C7 C12 119.4(6)
C8 C7 P6 118.8(6)
C12 C7 P6 121.8(5)
C6 C1 C2 120.3(7)
C6 C1 P6 120.3(6)
C2 C1 P6 119.4(5)
C11 C12 C7 119.8(7)
C11 C12 H12 120.1
C7 C12 H12 120.1
C10 C11 C12 121.2(9)
C10 C11 H11 119.4
C12 C11 H11 119.4
C1 C6 C5 120.9(7)
C1 C6 H6 119.6
C5 C6 H6 119.6
C4 C3 C2 121.9(8)
C4 C3 H3 119.1
C2 C3 H3 119.1
C3 C4 C5 119.5(7)
C3 C4 H4 120.3
C5 C4 H4 120.3
C1 C2 C3 117.7(7)
C1 C2 H2 121.1
C3 C2 H2 121.1
C11 C10 C9 120.7(8)
C11 C10 H10 119.7
C9 C10 H10 119.7
C4 C5 C6 119.7(7)
C4 C5 H5 120.2
C6 C5 H5 120.2
C10 C9 C8 118.3(8)
C10 C9 H9 120.9
C8 C9 H9 120.9
C7 C8 C9 120.6(8)
C7 C8 H8 119.7
C9 C8 H8 119.7
C19 C20 C21 121.6(7)
C19 C20 Pd1 119.9(5)
C21 C20 Pd1 118.5(5)
C18 C17 C22 117.9(7)
C18 C17 C16 119.1(7)
C22 C17 C16 123.0(7)
C17 C18 C13 118.2(7)
C17 C18 C19 119.4(6)
C13 C18 C19 122.4(7)
C23 N4 C25 119.2(7)
N4 C23 C28 122.0(7)
N4 C23 C19 115.5(6)
C28 C23 C19 122.4(6)
C14 C13 C18 120.6(7)
C14 C13 H13 119.7
C18 C13 H13 119.7
C27 C28 C23 118.3(7)
C27 C28 C29 119.0(7)
C23 C28 C29 122.6(7)
C22 C21 C20 119.3(7)
C22 C21 H21 120.3
C20 C21 H21 120.3
C20 C19 C18 119.4(7)
C20 C19 C23 120.9(6)
C18 C19 C23 119.3(6)
C21 C22 C17 122.2(7)
C21 C22 H22 118.9
C17 C22 H22 118.9
N4 C25 C26 124.3(8)
N4 C25 H25 117.9
C26 C25 H25 117.9
C13 C14 C15 120.0(7)
C13 C14 H14 120.0
C15 C14 H14 120.0
C15 C16 C17 121.7(8)
C15 C16 H16 119.1
C17 C16 H16 119.1
C16 C15 C14 120.4(8)
C16 C15 H15 119.8
C14 C15 H15 119.8
C104 C27 C28 120.0(9)
C104 C27 C26 121.9(8)
C28 C27 C26 118.1(8)
C25 C26 C27 117.9(8)
C25 C26 H26 121.0
C27 C26 H26 121.0
C30 C29 C28 121.3(9)
C30 C29 H29 119.4
C28 C29 H29 119.4
C29 C30 C103 119.7(9)
C29 C30 H30 120.2
C103 C30 H30 120.2
C35 N2 C32 117.8(7)
C35 N2 Pd1 125.7(4)
C32 N2 Pd1 112.5(5)
C39 C40 C34 116.8(7)
C39 C40 H40 121.6
C34 C40 H40 121.6
C33 C32 N2 123.7(7)
C33 C32 H32 118.1
N2 C32 H32 118.1
C32 C33 C34 119.0(7)
C32 C33 H33 120.5
C34 C33 H33 120.5
C34 C36 C37 118.8(6)
C34 C36 C35 117.4(6)
C37 C36 C35 123.5(6)
C33 C34 C36 118.4(7)
C33 C34 C40 120.3(6)
C36 C34 C40 121.3(6)
N2 C35 C36 123.4(6)
N2 C35 C42 117.2(6)
C36 C35 C42 119.1(6)
C38 C37 C36 118.3(7)
C38 C37 H37 120.8
C36 C37 H37 120.8
C37 C38 C39 122.4(7)
C37 C38 H38 118.8
C39 C38 H38 118.8
C40 C39 C38 122.2(7)
C40 C39 H39 118.9
C38 C39 H39 118.9
C41 C42 C43 120.0(6)
C41 C42 C35 120.5(6)
C43 C42 C35 119.4(6)
C42 C41 C45 119.8(7)
C42 C41 P6 118.6(5)
C45 C41 P6 121.4(6)
C46 C45 C41 119.8(7)
C46 C45 H45 120.1
C41 C45 H45 120.1
C105 C47 C44 120.7(9)
C105 C47 H47 119.6
C44 C47 H47 119.6
C48 C43 C44 118.4(7)
C48 C43 C42 123.0(7)
C44 C43 C42 118.5(7)
C46 C44 C47 121.5(8)
C46 C44 C43 119.1(7)
C47 C44 C43 119.3(8)
C45 C46 C44 122.4(7)
C45 C46 H46 118.8
C44 C46 H46 118.8
C49 C48 C43 120.8(8)
C49 C48 H48 119.6
C43 C48 H48 119.6
C48 C49 C105 120.6(8)
C48 C49 H49 119.7
C105 C49 H49 119.7
C58 C56 C61 118.5(7)
C58 C56 P2 121.3(6)
C61 C56 P2 119.8(6)
C53 C50 C51 121.9(8)
C53 C50 P2 119.3(6)
C51 C50 P2 118.7(6)
C57 C61 C56 120.2(7)
C57 C61 H61 119.9
C56 C61 H61 119.9
C61 C57 C60 119.6(7)
C61 C57 H57 120.2
C60 C57 H57 120.2
C59 C60 C57 119.3(7)
C59 C60 H60 120.3
C57 C60 H60 120.3
C50 C53 C54 115.6(10)
C50 C53 H53 122.2
C54 C53 H53 122.2
C52 C51 C50 119.9(9)
C52 C51 H51 120.1
C50 C51 H51 120.1
C54 C55 C52 120.5(9)
C54 C55 H55 119.8
C52 C55 H55 119.8
C55 C54 C53 122.1(10)
C55 C54 H54 118.9
C53 C54 H54 118.9
C59 C58 C56 119.7(8)
C59 C58 H58 120.1
C56 C58 H58 120.1
C60 C59 C58 122.6(8)
C60 C59 H59 118.7
C58 C59 H59 118.7
C51 C52 C55 119.9(10)
C51 C52 H52 120.0
C55 C52 H52 120.0
C74 P2 C56 111.6(4)
C74 P2 C50 104.4(3)
C56 P2 C50 102.9(3)
C74 P2 Pd2 101.7(2)
C56 P2 Pd2 120.2(2)
C50 P2 Pd2 115.1(3)
C86 C82 C83 119.2(6)
C86 C82 Pd2 119.9(5)
C83 C82 Pd2 120.9(5)
C83 C84 C87 122.8(6)
C83 C84 H84 118.6
C87 C84 H84 118.6
C74 C72 C77 120.0(7)
C74 C72 C63 121.7(7)
C77 C72 C63 118.3(7)
C63 N1 C67 121.1(7)
C63 N1 Pd2 123.1(5)
C67 N1 Pd2 112.5(5)
C75 C73 C74 120.4(7)
C75 C73 H73 119.8
C74 C73 H73 119.8
C72 C74 C73 119.3(7)
C72 C74 P2 116.9(6)
C73 C74 P2 123.4(5)
C80 C79 C76 121.5(8)
C80 C79 H79 119.2
C76 C79 H79 119.2
C86 C85 C91 122.7(6)
C86 C85 C87 119.2(7)
C91 C85 C87 118.1(6)
C81 C78 C77 120.0(9)
C81 C78 H78 120.0
C77 C78 H78 120.0
C89 C88 C87 122.6(7)
C89 C88 H88 118.7
C87 C88 H88 118.7
C75 C76 C79 121.6(8)
C75 C76 C77 119.7(6)
C79 C76 C77 118.7(7)
C72 C77 C76 118.7(7)
C72 C77 C78 122.7(8)
C76 C77 C78 118.6(7)
C84 C87 C88 124.5(7)
C84 C87 C85 117.4(6)
C88 C87 C85 118.1(7)
C84 C83 C82 120.7(7)
C84 C83 H83 119.7
C82 C83 H83 119.7
C82 C86 C85 120.6(6)
C82 C86 C92 120.9(6)
C85 C86 C92 118.4(6)
N1 C63 C64 119.3(8)
N1 C63 C72 118.6(6)
C64 C63 C72 122.0(7)
C73 C75 C76 121.6(7)
C73 C75 H75 119.2
C76 C75 H75 119.2
C78 C81 C80 122.4(8)
C78 C81 H81 118.8
C80 C81 H81 118.8
C90 C91 C85 121.0(7)
C90 C91 H91 119.5
C85 C91 H91 119.5
C69 C68 C64 116.5(10)
C69 C68 H68 121.8
C64 C68 H68 121.8
C67 C66 C65 120.3(9)
C67 C66 H66 119.9
C65 C66 H66 119.9
C64 C65 C71 122.2(10)
C64 C65 C66 116.5(8)
C71 C65 C66 121.4(10)
C66 C67 N1 120.6(8)
C66 C67 H67 119.7
N1 C67 H67 119.7
C65 C64 C63 121.4(8)
C65 C64 C68 118.9(8)
C63 C64 C68 119.6(8)
C88 C89 C90 118.3(7)
C88 C89 H89 120.8
C90 C89 H89 120.8
C91 C90 C89 121.6(8)
C91 C90 H90 119.2
C89 C90 H90 119.2
C79 C80 C81 118.7(7)
C79 C80 H80 120.7
C81 C80 H80 120.7
C70 C71 C65 117.8(11)
C70 C71 H71 121.1
C65 C71 H71 121.1
C69 C70 C71 120.0(9)
C69 C70 H70 120.0
C71 C70 H70 120.0
C70 C69 C68 124.5(11)
C70 C69 H69 117.7
C68 C69 H69 117.7
C101 C93 C92 124.1(7)
C101 C93 C94 119.1(7)
C92 C93 C94 116.8(7)
N3 C92 C93 122.7(7)
N3 C92 C86 118.1(6)
C93 C92 C86 119.2(7)
C96 N3 C92 119.9(8)
N3 C96 C95 121.8(9)
N3 C96 H96 119.1
C95 C96 H96 119.1
C100 C101 C93 119.6(9)
C100 C101 H101 120.2
C93 C101 H101 120.2
C95 C94 C98 123.3(8)
C95 C94 C93 117.6(7)
C98 C94 C93 119.1(9)
C101 C100 C99 122.7(10)
C101 C100 H100 118.6
C99 C100 H100 118.6
C94 C95 C96 121.2(8)
C94 C95 H95 119.4
C96 C95 H95 119.4
C99 C98 C94 119.9(8)
C99 C98 H98 120.1
C94 C98 H98 120.1
C100 C99 C98 119.7(8)
C100 C99 H99 120.2
C98 C99 H99 120.2
C104 C103 C30 120.0(8)
C104 C103 H103 120.0
C30 C103 H103 120.0
C103 C104 C27 119.9(9)
C103 C104 H104 120.0
C27 C104 H104 120.0
C47 C105 C49 120.0(9)
C47 C105 H105 120.0
C49 C105 H105 120.0

loop_
_geom_bond_atom_site_label_1
_geom_bond_atom_site_label_2
_geom_bond_distance
Pd1 C20 2.020(7)
Pd1 N2 2.187(7)
Pd1 P6 2.2596(17)
Pd1 Br1 2.4906(9)
P6 C41 1.810(7)
P6 C1 1.827(7)
P6 C7 1.829(6)
Pd2 C82 1.998(7)
Pd2 N1 2.182(6)
Pd2 P2 2.2531(18)
Pd2 Br2 2.4765(9)
C7 C8 1.382(11)
C7 C12 1.392(10)
C1 C6 1.366(10)
C1 C2 1.394(10)
C12 C11 1.391(11)
C12 H12 0.9300
C11 C10 1.350(14)
C11 H11 0.9300
C6 C5 1.404(11)
C6 H6 0.9300
C3 C4 1.367(12)
C3 C2 1.413(12)
C3 H3 0.9300
C4 C5 1.373(12)
C4 H4 0.9300
C2 H2 0.9300
C10 C9 1.403(15)
C10 H10 0.9300
C5 H5 0.9300
C9 C8 1.415(13)
C9 H9 0.9300
C8 H8 0.9300
C20 C19 1.380(10)
C20 C21 1.404(11)
C17 C18 1.419(11)
C17 C22 1.428(11)
C17 C16 1.434(11)
C18 C13 1.422(10)
C18 C19 1.435(10)
N4 C23 1.326(9)
N4 C25 1.353(11)
C23 C28 1.425(10)
C23 C19 1.485(10)
C13 C14 1.396(11)
C13 H13 0.9300
C28 C27 1.409(12)
C28 C29 1.440(12)
C21 C22 1.361(12)
C21 H21 0.9300
C22 H22 0.9300
C25 C26 1.360(14)
C25 H25 0.9300
C14 C15 1.414(14)
C14 H14 0.9300
C16 C15 1.332(13)
C16 H16 0.9300
C15 H15 0.9300
C27 C104 1.403(13)
C27 C26 1.440(14)
C26 H26 0.9300
C29 C30 1.331(13)
C29 H29 0.9300
C30 C103 1.456(17)
C30 H30 0.9300
N2 C35 1.320(9)
N2 C32 1.400(9)
C40 C39 1.370(11)
C40 C34 1.441(10)
C40 H40 0.9300
C32 C33 1.352(12)
C32 H32 0.9300
C33 C34 1.424(10)
C33 H33 0.9300
C36 C34 1.427(9)
C36 C37 1.433(10)
C36 C35 1.433(9)
C35 C42 1.505(9)
C37 C38 1.365(11)
C37 H37 0.9300
C38 C39 1.404(11)
C38 H38 0.9300
C39 H39 0.9300
C42 C41 1.381(10)
C42 C43 1.449(10)
C41 C45 1.439(10)
C45 C46 1.348(12)
C45 H45 0.9300
C47 C105 1.348(15)
C47 C44 1.413(11)
C47 H47 0.9300
C43 C48 1.408(11)
C43 C44 1.418(11)
C44 C46 1.412(12)
C46 H46 0.9300
C48 C49 1.355(12)
C48 H48 0.9300
C49 C105 1.415(15)
C49 H49 0.9300
C56 C58 1.396(10)
C56 C61 1.411(11)
C56 P2 1.819(7)
C50 C53 1.401(11)
C50 C51 1.407(11)
C50 P2 1.829(7)
C61 C57 1.372(12)
C61 H61 0.9300
C57 C60 1.429(12)
C57 H57 0.9300
C60 C59 1.322(13)
C60 H60 0.9300
C53 C54 1.433(12)
C53 H53 0.9300
C51 C52 1.367(14)
C51 H51 0.9300
C55 C54 1.358(18)
C55 C52 1.394(17)
C55 H55 0.9300
C54 H54 0.9300
C58 C59 1.385(11)
C58 H58 0.9300
C59 H59 0.9300
C52 H52 0.9300
P2 C74 1.806(8)
C82 C86 1.377(10)
C82 C83 1.421(9)
C84 C83 1.357(10)
C84 C87 1.394(11)
C84 H84 0.9300
C72 C74 1.408(10)
C72 C77 1.426(10)
C72 C63 1.479(12)
N1 C63 1.318(11)
N1 C67 1.376(11)
C73 C75 1.378(10)
C73 C74 1.416(11)
C73 H73 0.9300
C79 C80 1.377(12)
C79 C76 1.428(11)
C79 H79 0.9300
C85 C86 1.432(10)
C85 C91 1.439(11)
C85 C87 1.446(10)
C78 C81 1.357(13)
C78 C77 1.439(12)
C78 H78 0.9300
C88 C89 1.380(12)
C88 C87 1.398(10)
C88 H88 0.9300
C76 C75 1.387(11)
C76 C77 1.430(11)
C83 H83 0.9300
C86 C92 1.508(9)
C63 C64 1.430(11)
C75 H75 0.9300
C81 C80 1.417(15)
C81 H81 0.9300
C91 C90 1.337(12)
C91 H91 0.9300
C68 C69 1.384(14)
C68 C64 1.462(12)
C68 H68 0.9300
C66 C67 1.363(13)
C66 C65 1.430(15)
C66 H66 0.9300
C65 C64 1.367(14)
C65 C71 1.424(14)
C67 H67 0.9300
C89 C90 1.426(13)
C89 H89 0.9300
C90 H90 0.9300
C80 H80 0.9300
C71 C70 1.399(19)
C71 H71 0.9300
C70 C69 1.35(2)
C70 H70 0.9300
C69 H69 0.9300
C93 C101 1.411(12)
C93 C92 1.430(10)
C93 C94 1.435(11)
C92 N3 1.343(10)
N3 C96 1.314(12)
C96 C95 1.396(14)
C96 H96 0.9300
C101 C100 1.374(11)
C101 H101 0.9300
C94 C95 1.380(14)
C94 C98 1.421(11)
C100 C99 1.376(14)
C100 H100 0.9300
C95 H95 0.9300
C98 C99 1.398(15)
C98 H98 0.9300
C99 H99 0.9300
C103 C104 1.387(17)
C103 H103 0.9300
C104 H104 0.9300
C105 H105 0.9300

loop_
_geom_torsion_atom_site_label_1
_geom_torsion_atom_site_label_2
_geom_torsion_atom_site_label_3
_geom_torsion_atom_site_label_4
_geom_torsion
C20 Pd1 P6 C41 -124.1(3)
N2 Pd1 P6 C41 58.4(3)
Br1 Pd1 P6 C41 105.9(7)
C20 Pd1 P6 C1 -2.6(4)
N2 Pd1 P6 C1 179.9(4)
Br1 Pd1 P6 C1 -132.7(7)
C20 Pd1 P6 C7 125.7(3)
N2 Pd1 P6 C7 -51.8(3)
Br1 Pd1 P6 C7 -4.4(8)
C41 P6 C7 C8 -147.9(6)
C1 P6 C7 C8 100.1(6)
Pd1 P6 C7 C8 -40.0(6)
C41 P6 C7 C12 29.9(6)
C1 P6 C7 C12 -82.1(6)
Pd1 P6 C7 C12 137.8(5)
C41 P6 C1 C6 89.0(7)
C7 P6 C1 C6 -160.0(7)
Pd1 P6 C1 C6 -30.4(8)
C41 P6 C1 C2 -92.3(7)
C7 P6 C1 C2 18.7(7)
Pd1 P6 C1 C2 148.4(6)
C8 C7 C12 C11 1.4(11)
P6 C7 C12 C11 -176.4(6)
C7 C12 C11 C10 -2.9(13)
C2 C1 C6 C5 2.1(13)
P6 C1 C6 C5 -179.2(7)
C2 C3 C4 C5 -2.8(15)
C6 C1 C2 C3 -2.5(13)
P6 C1 C2 C3 178.8(7)
C4 C3 C2 C1 2.9(15)
C12 C11 C10 C9 1.7(15)
C3 C4 C5 C6 2.3(15)
C1 C6 C5 C4 -2.0(14)
C11 C10 C9 C8 1.1(15)
C12 C7 C8 C9 1.4(12)
P6 C7 C8 C9 179.2(7)
C10 C9 C8 C7 -2.6(14)
N2 Pd1 C20 C19 135(3)
P6 Pd1 C20 C19 102.6(5)
Br1 Pd1 C20 C19 -81.2(5)
N2 Pd1 C20 C21 -46(3)
P6 Pd1 C20 C21 -77.8(5)
Br1 Pd1 C20 C21 98.4(5)
C22 C17 C18 C13 178.8(6)
C16 C17 C18 C13 1.2(10)
C22 C17 C18 C19 -4.2(10)
C16 C17 C18 C19 178.2(6)
C25 N4 C23 C28 0.0(12)
C25 N4 C23 C19 -177.1(7)
C17 C18 C13 C14 -1.2(10)
C19 C18 C13 C14 -178.1(6)
N4 C23 C28 C27 -3.8(12)
C19 C23 C28 C27 173.0(7)
N4 C23 C28 C29 176.4(8)
C19 C23 C28 C29 -6.8(12)
C19 C20 C21 C22 -3.0(11)
Pd1 C20 C21 C22 177.4(6)
C21 C20 C19 C18 0.9(10)
Pd1 C20 C19 C18 -179.5(4)
C21 C20 C19 C23 174.2(6)
Pd1 C20 C19 C23 -6.2(8)
C17 C18 C19 C20 2.7(9)
C13 C18 C19 C20 179.6(6)
C17 C18 C19 C23 -170.7(6)
C13 C18 C19 C23 6.2(9)
N4 C23 C19 C20 -69.4(9)
C28 C23 C19 C20 113.6(8)
N4 C23 C19 C18 103.9(8)
C28 C23 C19 C18 -73.1(9)
C20 C21 C22 C17 1.3(11)
C18 C17 C22 C21 2.2(11)
C16 C17 C22 C21 179.7(7)
C23 N4 C25 C26 2.1(14)
C18 C13 C14 C15 1.8(11)
C18 C17 C16 C15 -1.9(11)
C22 C17 C16 C15 -179.3(8)
C17 C16 C15 C14 2.5(13)
C13 C14 C15 C16 -2.4(12)
C23 C28 C27 C104 -176.6(9)
C29 C28 C27 C104 3.2(14)
C23 C28 C27 C26 5.6(13)
C29 C28 C27 C26 -174.6(9)
N4 C25 C26 C27 -0.2(16)
C104 C27 C26 C25 178.5(11)
C28 C27 C26 C25 -3.7(15)
C27 C28 C29 C30 -1.6(14)
C23 C28 C29 C30 178.2(9)
C28 C29 C30 C103 -1.1(16)
C20 Pd1 N2 C35 -66(3)
P6 Pd1 N2 C35 -33.3(6)
Br1 Pd1 N2 C35 150.3(6)
C20 Pd1 N2 C32 91(3)
P6 Pd1 N2 C32 123.5(5)
Br1 Pd1 N2 C32 -52.9(5)
C35 N2 C32 C33 2.3(12)
Pd1 N2 C32 C33 -156.5(7)
N2 C32 C33 C34 2.3(13)
C32 C33 C34 C36 -4.9(12)
C32 C33 C34 C40 175.3(8)
C37 C36 C34 C33 177.1(7)
C35 C36 C34 C33 3.2(11)
C37 C36 C34 C40 -3.1(11)
C35 C36 C34 C40 -177.0(7)
C39 C40 C34 C33 -176.6(7)
C39 C40 C34 C36 3.6(11)
C32 N2 C35 C36 -4.2(11)
Pd1 N2 C35 C36 151.5(6)
C32 N2 C35 C42 -178.4(6)
Pd1 N2 C35 C42 -22.7(9)
C34 C36 C35 N2 1.4(11)
C37 C36 C35 N2 -172.1(7)
C34 C36 C35 C42 175.5(6)
C37 C36 C35 C42 2.0(11)
C34 C36 C37 C38 0.0(11)
C35 C36 C37 C38 173.4(7)
C36 C37 C38 C39 2.7(12)
C34 C40 C39 C38 -0.9(12)
C37 C38 C39 C40 -2.3(12)
N2 C35 C42 C41 60.6(9)
C36 C35 C42 C41 -113.8(8)
N2 C35 C42 C43 -121.3(7)
C36 C35 C42 C43 64.3(8)
C43 C42 C41 C45 -8.2(10)
C35 C42 C41 C45 169.9(6)
C43 C42 C41 P6 166.2(5)
C35 C42 C41 P6 -15.7(9)
C1 P6 C41 C42 175.6(5)
C7 P6 C41 C42 64.4(6)
Pd1 P6 C41 C42 -48.8(6)
C1 P6 C41 C45 -10.0(7)
C7 P6 C41 C45 -121.3(6)
Pd1 P6 C41 C45 125.5(6)
C42 C41 C45 C46 5.5(11)
P6 C41 C45 C46 -168.7(6)
C41 C42 C43 C48 -170.2(7)
C35 C42 C43 C48 11.7(10)
C41 C42 C43 C44 6.4(9)
C35 C42 C43 C44 -171.7(6)
C105 C47 C44 C46 -175.1(9)
C105 C47 C44 C43 2.0(13)
C48 C43 C44 C46 174.8(7)
C42 C43 C44 C46 -2.0(10)
C48 C43 C44 C47 -2.3(10)
C42 C43 C44 C47 -179.1(7)
C41 C45 C46 C44 -1.0(11)
C47 C44 C46 C45 176.4(8)
C43 C44 C46 C45 -0.6(11)
C44 C43 C48 C49 -0.8(11)
C42 C43 C48 C49 175.8(7)
C43 C48 C49 C105 4.3(13)
C58 C56 C61 C57 -3.6(12)
P2 C56 C61 C57 168.6(6)
C56 C61 C57 C60 4.4(12)
C61 C57 C60 C59 -2.6(13)
C51 C50 C53 C54 -1.9(12)
P2 C50 C53 C54 173.0(6)
C53 C50 C51 C52 -1.4(13)
P2 C50 C51 C52 -176.3(8)
C52 C55 C54 C53 -2.5(16)
C50 C53 C54 C55 3.9(14)
C61 C56 C58 C59 0.8(12)
P2 C56 C58 C59 -171.2(7)
C57 C60 C59 C58 -0.2(14)
C56 C58 C59 C60 1.1(15)
C50 C51 C52 C55 2.9(15)
C54 C55 C52 C51 -0.9(16)
C58 C56 P2 C74 -129.0(6)
C61 C56 P2 C74 59.1(7)
C58 C56 P2 C50 -17.5(7)
C61 C56 P2 C50 170.5(6)
C58 C56 P2 Pd2 112.1(6)
C61 C56 P2 Pd2 -59.8(7)
C53 C50 P2 C74 35.3(7)
C51 C50 P2 C74 -149.6(6)
C53 C50 P2 C56 -81.4(7)
C51 C50 P2 C56 93.7(7)
C53 C50 P2 Pd2 146.0(6)
C51 C50 P2 Pd2 -39.0(7)
C82 Pd2 P2 C74 -124.0(3)
N1 Pd2 P2 C74 56.8(3)
Br2 Pd2 P2 C74 109(3)
C82 Pd2 P2 C56 -0.2(4)
N1 Pd2 P2 C56 -179.4(4)
Br2 Pd2 P2 C56 -127(3)
C82 Pd2 P2 C50 123.7(3)
N1 Pd2 P2 C50 -55.4(3)
Br2 Pd2 P2 C50 -3(3)
N1 Pd2 C82 C86 110(5)
P2 Pd2 C82 C86 97.1(6)
Br2 Pd2 C82 C86 -83.8(6)
N1 Pd2 C82 C83 -68(5)
P2 Pd2 C82 C83 -81.7(6)
Br2 Pd2 C82 C83 97.5(6)
C82 Pd2 N1 C63 -40(5)
P2 Pd2 N1 C63 -26.4(6)
Br2 Pd2 N1 C63 154.5(6)
C82 Pd2 N1 C67 120(5)
P2 Pd2 N1 C67 133.0(6)
Br2 Pd2 N1 C67 -46.2(6)
C77 C72 C74 C73 -5.7(10)
C63 C72 C74 C73 174.0(7)
C77 C72 C74 P2 168.0(5)
C63 C72 C74 P2 -12.3(9)
C75 C73 C74 C72 0.5(11)
C75 C73 C74 P2 -172.7(6)
C56 P2 C74 C72 -179.2(5)
C50 P2 C74 C72 70.3(6)
Pd2 P2 C74 C72 -49.8(6)
C56 P2 C74 C73 -5.8(7)
C50 P2 C74 C73 -116.3(7)
Pd2 P2 C74 C73 123.6(6)
C80 C79 C76 C75 -176.1(7)
C80 C79 C76 C77 1.1(11)
C74 C72 C77 C76 7.3(10)
C63 C72 C77 C76 -172.5(6)
C74 C72 C77 C78 -171.5(7)
C63 C72 C77 C78 8.8(10)
C75 C76 C77 C72 -3.7(10)
C79 C76 C77 C72 179.1(6)
C75 C76 C77 C78 175.1(7)
C79 C76 C77 C78 -2.2(10)
C81 C78 C77 C72 -179.7(7)
C81 C78 C77 C76 1.6(11)
C83 C84 C87 C88 -179.0(7)
C83 C84 C87 C85 3.4(10)
C89 C88 C87 C84 178.1(7)
C89 C88 C87 C85 -4.3(11)
C86 C85 C87 C84 -0.5(10)
C91 C85 C87 C84 -177.1(6)
C86 C85 C87 C88 -178.3(6)
C91 C85 C87 C88 5.1(10)
C87 C84 C83 C82 -3.8(11)
C86 C82 C83 C84 1.3(11)
Pd2 C82 C83 C84 -179.9(5)
C83 C82 C86 C85 1.4(11)
Pd2 C82 C86 C85 -177.3(5)
C83 C82 C86 C92 -178.5(7)
Pd2 C82 C86 C92 2.8(9)
C91 C85 C86 C82 174.6(7)
C87 C85 C86 C82 -1.8(10)
C91 C85 C86 C92 -5.5(11)
C87 C85 C86 C92 178.1(6)
C67 N1 C63 C64 -6.0(12)
Pd2 N1 C63 C64 151.7(6)
C67 N1 C63 C72 171.8(7)
Pd2 N1 C63 C72 -30.5(10)
C74 C72 C63 N1 63.0(10)
C77 C72 C63 N1 -117.2(8)
C74 C72 C63 C64 -119.3(8)
C77 C72 C63 C64 60.5(10)
C74 C73 C75 C76 3.2(11)
C79 C76 C75 C73 175.7(7)
C77 C76 C75 C73 -1.5(11)
C77 C78 C81 C80 0.0(13)
C86 C85 C91 C90 179.5(8)
C87 C85 C91 C90 -4.1(11)
C67 C66 C65 C64 -8.2(16)
C67 C66 C65 C71 171.3(13)
C65 C66 C67 N1 9.3(16)
C63 N1 C67 C66 -2.0(14)
Pd2 N1 C67 C66 -161.8(9)
C71 C65 C64 C63 -179.2(11)
C66 C65 C64 C63 0.3(15)
C71 C65 C64 C68 -1.5(16)
C66 C65 C64 C68 178.0(9)
N1 C63 C64 C65 6.8(13)
C72 C63 C64 C65 -171.0(8)
N1 C63 C64 C68 -170.8(8)
C72 C63 C64 C68 11.4(12)
C69 C68 C64 C65 -0.8(14)
C69 C68 C64 C63 176.8(9)
C87 C88 C89 C90 2.2(12)
C85 C91 C90 C89 2.0(13)
C88 C89 C90 C91 -1.0(14)
C76 C79 C80 C81 0.6(12)
C78 C81 C80 C79 -1.1(13)
C64 C65 C71 C70 2(2)
C66 C65 C71 C70 -177.5(13)
C65 C71 C70 C69 0(2)
C71 C70 C69 C68 -3(2)
C64 C68 C69 C70 2.9(17)
C101 C93 C92 N3 178.2(8)
C94 C93 C92 N3 -1.5(11)
C101 C93 C92 C86 0.4(11)
C94 C93 C92 C86 -179.3(7)
C82 C86 C92 N3 -75.3(10)
C85 C86 C92 N3 104.8(8)
C82 C86 C92 C93 102.6(8)
C85 C86 C92 C93 -77.3(9)
C93 C92 N3 C96 1.7(13)
C86 C92 N3 C96 179.5(8)
C92 N3 C96 C95 0.3(15)
C92 C93 C101 C100 179.3(8)
C94 C93 C101 C100 -0.9(12)
C101 C93 C94 C95 179.6(8)
C92 C93 C94 C95 -0.7(11)
C101 C93 C94 C98 1.3(11)
C92 C93 C94 C98 -178.9(7)
C93 C101 C100 C99 0.3(14)
C98 C94 C95 C96 -179.2(9)
C93 C94 C95 C96 2.7(14)
N3 C96 C95 C94 -2.6(16)
C95 C94 C98 C99 -179.2(9)
C93 C94 C98 C99 -1.1(12)
C101 C100 C99 C98 -0.1(15)
C94 C98 C99 C100 0.5(14)
C29 C30 C103 C104 2.3(19)
C30 C103 C104 C27 -1(2)
C28 C27 C104 C103 -2.1(18)
C26 C27 C104 C103 175.7(12)
C44 C47 C105 C49 1.4(15)
C48 C49 C105 C47 -4.6(15)

loop_
_platon_squeeze_void_nr
_platon_squeeze_void_average_x
_platon_squeeze_void_average_y
_platon_squeeze_void_average_z
_platon_squeeze_void_volume
_platon_squeeze_void_count_electrons
_platon_squeeze_void_content
1 -0.086 0.081 0.283 517 176 ' '
2 0.966 0.258 0.880 8 2 ' '
